data_1508647
loop_
_publ_author_name
'Podlesny, Erin E.'
'Carroll, Patrick J.'
'Kozlowski, Marisa C.'

_publ_section_title
;
 Selective oxidation of 8,8'-hydroxylated binaphthols to
 bis-spironaphthalenones or binaphtho-para- and binaphtho-ortho-quinones.
;
_journal_issue 18
_journal_name_full 'Organic letters'
_journal_page_first 4862
_journal_page_last 4865
_journal_paper_doi 10.1021/ol302195e
_journal_volume 14
_journal_year 2012
_chemical_formula_sum 'C20 H10 O4'
_chemical_formula_weight 314.28
_space_group_IT_number 2
_symmetry_cell_setting triclinic
_symmetry_Int_Tables_number 2
_symmetry_space_group_name_Hall '-P 1'
_symmetry_space_group_name_H-M 'P -1'
_atom_sites_solution_hydrogens geom
_atom_sites_solution_primary direct
_audit_creation_method SHELXL-97
_cell_angle_alpha 80.3130(10)
_cell_angle_beta 79.3660(10)
_cell_angle_gamma 68.6380(10)
_cell_formula_units_Z 2
_cell_length_a 7.8712(2)
_cell_length_b 8.5353(2)
_cell_length_c 11.5772(3)
_cell_measurement_temperature 157(1)
_cell_volume 707.56(3)
_computing_data_collection 'Bruker APEX2'
_computing_data_reduction 'Bruker SAINT'
_computing_structure_refinement 'SHELXL-97 (Sheldrick, 2008)'
_computing_structure_solution 'SHELXS-97 (Sheldrick, 2008)'
_diffrn_ambient_temperature 157(1)
_diffrn_measured_fraction_theta_full 0.998
_diffrn_measured_fraction_theta_max 0.998
_diffrn_measurement_device 'CCD Area Detector'
_diffrn_measurement_device_type 'Bruker APEXII'
_diffrn_measurement_method 'phi and omega scans'
_diffrn_radiation_monochromator graphite
_diffrn_radiation_source 'sealed tube'
_diffrn_radiation_type MoK\a
_diffrn_radiation_wavelength 0.71073
_diffrn_reflns_av_R_equivalents 0.0165
_diffrn_reflns_av_sigmaI/netI 0.0112
_diffrn_reflns_limit_h_max 9
_diffrn_reflns_limit_h_min -9
_diffrn_reflns_limit_k_max 9
_diffrn_reflns_limit_k_min -10
_diffrn_reflns_limit_l_max 13
_diffrn_reflns_limit_l_min -13
_diffrn_reflns_number 13591
_diffrn_reflns_theta_full 25.19
_diffrn_reflns_theta_max 25.19
_diffrn_reflns_theta_min 1.80
_exptl_absorpt_coefficient_mu 0.104
_exptl_absorpt_correction_T_max 0.7452
_exptl_absorpt_correction_T_min 0.6884
_exptl_absorpt_correction_type multi-scan
_exptl_absorpt_process_details '(SADABS; Sheldrick, 2007)'
_exptl_crystal_density_diffrn 1.475
_exptl_crystal_density_method 'not measured'
_exptl_crystal_F_000 324
_exptl_crystal_size_max 0.22
_exptl_crystal_size_mid 0.20
_exptl_crystal_size_min 0.12
_refine_diff_density_max 0.190
_refine_diff_density_min -0.203
_refine_diff_density_rms 0.042
_refine_ls_extinction_method none
_refine_ls_goodness_of_fit_ref 1.071
_refine_ls_hydrogen_treatment constr
_refine_ls_matrix_type full
_refine_ls_number_parameters 218
_refine_ls_number_reflns 2542
_refine_ls_number_restraints 0
_refine_ls_restrained_S_all 1.071
_refine_ls_R_factor_all 0.0363
_refine_ls_R_factor_gt 0.0334
_refine_ls_shift/su_max 0.000
_refine_ls_shift/su_mean 0.000
_refine_ls_structure_factor_coef Fsqd
_refine_ls_weighting_details 'calc w=1/[\s^2^(Fo^2^)+(0.0445P)^2^+0.2221P] where P=(Fo^2^+2Fc^2^)/3'
_refine_ls_weighting_scheme calc
_refine_ls_wR_factor_gt 0.0853
_refine_ls_wR_factor_ref 0.0880
_reflns_number_gt 2329
_reflns_number_total 2542
_reflns_threshold_expression >2sigma(I)
_cod_data_source_file ol302195e_si_002.cif
_cod_data_source_block UP899(cmpd3)
_cod_depositor_comments
;
The following automatic conversions were performed:
'_atom_site_symetry_multiplicity' tag replaced with
'_atom_site_symmetry_multiplicity'.

Automatic conversion script
Id: cif_correct_tags 1440 2010-10-19 06:21:57Z saulius 
;
_cod_original_sg_symbol_H-M 'P -1       '
_cod_database_code 1508647

loop_
_symmetry_equiv_pos_as_xyz
'x, y, z'
'-x, -y, -z'

loop_
_atom_site_label
_atom_site_type_symbol
_atom_site_fract_x
_atom_site_fract_y
_atom_site_fract_z
_atom_site_U_iso_or_equiv
_atom_site_adp_type
_atom_site_occupancy
_atom_site_symmetry_multiplicity
_atom_site_calc_flag
_atom_site_refinement_flags
C1 C -0.03804(17) 0.88304(16) 0.31170(11) 0.0281(3) Uani 1 1 d .
C2 C -0.20654(19) 0.99111(18) 0.36052(13) 0.0356(3) Uani 1 1 d .
H2 H -0.2884 1.0720 0.3137 0.047 Uiso 1 1 calc R
C3 C -0.2457(2) 0.97148(19) 0.48289(14) 0.0406(4) Uani 1 1 d .
H3 H -0.3547 1.0452 0.5184 0.054 Uiso 1 1 calc R
C4 C -0.1299(2) 0.8469(2) 0.55498(13) 0.0386(4) Uani 1 1 d .
H4 H -0.1639 0.8362 0.6364 0.051 Uiso 1 1 calc R
C5 C 0.03734(19) 0.73829(18) 0.50450(11) 0.0315(3) Uani 1 1 d .
C6 C 0.1633(2) 0.58613(19) 0.56243(11) 0.0359(3) Uani 1 1 d .
H6 H 0.1518 0.5695 0.6446 0.048 Uiso 1 1 calc R
C7 C 0.29550(19) 0.46954(18) 0.49989(12) 0.0338(3) Uani 1 1 d .
H7 H 0.3688 0.3724 0.5409 0.045 Uiso 1 1 calc R
C8 C 0.33016(17) 0.48784(16) 0.36968(11) 0.0271(3) Uani 1 1 d .
C9 C 0.24849(16) 0.66916(16) 0.31219(10) 0.0243(3) Uani 1 1 d .
C10 C 0.08003(17) 0.76790(16) 0.38341(11) 0.0269(3) Uani 1 1 d .
C11 C 0.19503(16) 0.71556(15) 0.18590(10) 0.0233(3) Uani 1 1 d .
C12 C 0.35504(16) 0.75261(15) 0.11641(11) 0.0246(3) Uani 1 1 d .
C13 C 0.46543(17) 0.76552(15) 0.19012(11) 0.0259(3) Uani 1 1 d .
C14 C 0.62744(17) 0.79676(16) 0.14421(12) 0.0307(3) Uani 1 1 d .
H14 H 0.7026 0.8092 0.1927 0.041 Uiso 1 1 calc R
C15 C 0.67127(18) 0.80839(16) 0.02179(12) 0.0324(3) Uani 1 1 d .
H15 H 0.7759 0.8343 -0.0120 0.043 Uiso 1 1 calc R
C16 C 0.56546(18) 0.78290(16) -0.05257(12) 0.0308(3) Uani 1 1 d .
H16 H 0.6023 0.7875 -0.1338 0.041 Uiso 1 1 calc R
C17 C 0.40439(17) 0.75055(15) -0.00458(11) 0.0261(3) Uani 1 1 d .
C18 C 0.29296(18) 0.69430(16) -0.06506(11) 0.0288(3) Uani 1 1 d .
H18 H 0.3077 0.7070 -0.1473 0.038 Uiso 1 1 calc R
C19 C 0.17000(17) 0.62479(16) -0.00525(11) 0.0276(3) Uani 1 1 d .
H19 H 0.1046 0.5886 -0.0479 0.037 Uiso 1 1 calc R
C20 C 0.13382(16) 0.60316(15) 0.12493(11) 0.0241(3) Uani 1 1 d .
O1 O 0.02726(12) 0.87262(11) 0.19341(8) 0.0283(2) Uani 1 1 d .
O2 O 0.42451(13) 0.37215(12) 0.31241(8) 0.0355(2) Uani 1 1 d .
O3 O 0.40050(12) 0.73767(11) 0.30759(7) 0.0282(2) Uani 1 1 d .
O4 O 0.05332(13) 0.51119(12) 0.18048(8) 0.0321(2) Uani 1 1 d .

loop_
_atom_site_aniso_label
_atom_site_aniso_U_11
_atom_site_aniso_U_22
_atom_site_aniso_U_33
_atom_site_aniso_U_23
_atom_site_aniso_U_13
_atom_site_aniso_U_12
C1 0.0262(6) 0.0299(7) 0.0316(7) -0.0115(5) -0.0003(5) -0.0118(5)
C2 0.0273(7) 0.0330(7) 0.0480(8) -0.0173(6) -0.0009(6) -0.0087(6)
C3 0.0299(7) 0.0455(9) 0.0513(9) -0.0292(7) 0.0106(6) -0.0160(6)
C4 0.0393(8) 0.0535(9) 0.0328(7) -0.0230(7) 0.0102(6) -0.0268(7)
C5 0.0332(7) 0.0440(8) 0.0267(7) -0.0138(6) 0.0025(5) -0.0230(6)
C6 0.0439(8) 0.0522(9) 0.0211(6) -0.0047(6) -0.0014(6) -0.0288(7)
C7 0.0387(8) 0.0408(8) 0.0265(7) 0.0022(6) -0.0086(6) -0.0197(6)
C8 0.0237(6) 0.0336(7) 0.0264(6) -0.0028(5) -0.0047(5) -0.0124(5)
C9 0.0232(6) 0.0308(7) 0.0222(6) -0.0062(5) -0.0023(5) -0.0120(5)
C10 0.0255(6) 0.0325(7) 0.0274(6) -0.0113(5) -0.0001(5) -0.0137(5)
C11 0.0209(6) 0.0239(6) 0.0230(6) -0.0038(5) -0.0025(5) -0.0048(5)
C12 0.0230(6) 0.0216(6) 0.0274(6) -0.0021(5) -0.0027(5) -0.0060(5)
C13 0.0243(6) 0.0229(6) 0.0286(6) -0.0035(5) -0.0022(5) -0.0062(5)
C14 0.0238(6) 0.0262(6) 0.0423(8) -0.0044(5) -0.0050(5) -0.0085(5)
C15 0.0243(6) 0.0247(7) 0.0434(8) -0.0012(6) 0.0037(6) -0.0079(5)
C16 0.0306(7) 0.0237(6) 0.0304(7) 0.0004(5) 0.0037(5) -0.0057(5)
C17 0.0270(6) 0.0206(6) 0.0251(6) 0.0004(5) -0.0013(5) -0.0038(5)
C18 0.0331(7) 0.0275(6) 0.0207(6) -0.0021(5) -0.0034(5) -0.0048(5)
C19 0.0290(7) 0.0289(7) 0.0241(6) -0.0054(5) -0.0062(5) -0.0066(5)
C20 0.0190(6) 0.0258(6) 0.0254(6) -0.0050(5) -0.0032(5) -0.0041(5)
O1 0.0240(5) 0.0279(5) 0.0290(5) -0.0066(4) -0.0034(4) -0.0028(4)
O2 0.0358(5) 0.0321(5) 0.0330(5) -0.0047(4) -0.0037(4) -0.0050(4)
O3 0.0262(5) 0.0364(5) 0.0262(5) -0.0058(4) -0.0039(4) -0.0145(4)
O4 0.0334(5) 0.0398(5) 0.0283(5) -0.0055(4) -0.0005(4) -0.0198(4)

loop_
_atom_type_symbol
_atom_type_description
_atom_type_scat_dispersion_real
_atom_type_scat_dispersion_imag
_atom_type_scat_source
C C 0.0033 0.0016 'International Tables Vol C Tables 4.2.6.8 and 6.1.1.4'
H H 0.0000 0.0000 'International Tables Vol C Tables 4.2.6.8 and 6.1.1.4'
O O 0.0106 0.0060 'International Tables Vol C Tables 4.2.6.8 and 6.1.1.4'

loop_
_geom_angle_atom_site_label_1
_geom_angle_atom_site_label_2
_geom_angle_atom_site_label_3
_geom_angle
C10 C1 O1 112.79(11)
C10 C1 C2 120.14(12)
O1 C1 C2 127.04(12)
C3 C2 C1 116.34(14)
C2 C3 C4 123.22(13)
C3 C4 C5 119.65(13)
C10 C5 C4 116.24(13)
C10 C5 C6 115.93(12)
C4 C5 C6 127.48(13)
C7 C6 C5 121.61(12)
C6 C7 C8 123.30(13)
O2 C8 C7 123.45(12)
O2 C8 C9 122.24(11)
C7 C8 C9 114.16(11)
C10 C9 O3 110.80(9)
C10 C9 C8 112.16(10)
O3 C9 C8 102.30(9)
C10 C9 C11 102.53(10)
O3 C9 C11 104.43(9)
C8 C9 C11 124.20(10)
C1 C10 C5 124.04(12)
C1 C10 C9 110.29(11)
C5 C10 C9 125.36(12)
C12 C11 O1 111.42(9)
C12 C11 C20 111.87(10)
O1 C11 C20 102.41(9)
C12 C11 C9 102.61(9)
O1 C11 C9 104.72(9)
C20 C11 C9 123.58(10)
C13 C12 C17 123.39(12)
C13 C12 C11 110.15(11)
C17 C12 C11 125.83(11)
C12 C13 O3 112.62(11)
C12 C13 C14 120.47(12)
O3 C13 C14 126.86(12)
C13 C14 C15 116.41(12)
C14 C15 C16 122.95(12)
C17 C16 C15 119.60(12)
C12 C17 C16 116.72(12)
C12 C17 C18 115.72(11)
C16 C17 C18 127.10(12)
C19 C18 C17 121.83(11)
C18 C19 C20 123.02(12)
O4 C20 C19 123.58(11)
O4 C20 C11 121.80(11)
C19 C20 C11 114.51(10)
C1 O1 C11 106.62(9)
C13 O3 C9 106.74(9)

loop_
_geom_bond_atom_site_label_1
_geom_bond_atom_site_label_2
_geom_bond_distance
C1 C10 1.3651(19)
C1 O1 1.3768(15)
C1 C2 1.3917(18)
C2 C3 1.388(2)
C3 C4 1.390(2)
C4 C5 1.394(2)
C5 C10 1.3824(18)
C5 C6 1.461(2)
C6 C7 1.344(2)
C7 C8 1.4736(17)
C8 O2 1.2126(16)
C8 C9 1.5290(18)
C9 C10 1.4712(17)
C9 O3 1.5007(14)
C9 C11 1.5436(16)
C11 C12 1.4711(17)
C11 O1 1.5019(14)
C11 C20 1.5300(17)
C12 C13 1.3676(18)
C12 C17 1.3841(17)
C13 O3 1.3749(15)
C13 C14 1.3891(18)
C14 C15 1.3910(19)
C15 C16 1.393(2)
C16 C17 1.3913(18)
C17 C18 1.4618(18)
C18 C19 1.3420(18)
C19 C20 1.4741(17)
C20 O4 1.2138(15)
